data_4089506
loop_
_publ_author_name
'Honz\'i\<cek, Jan'
'Vinkl\'arek, Jarom\'ir'
'Erben, Milan'
'Lodinsk\'y, Jakub'
'Dost\'al, Libor'
'Pad\<elkov\'a, Zde\<nka'

_publ_section_title
;
 Toward the Synthesis of Indenyl Molybdenum Compound
 [(\h3-Ind)(\h5-Cp)Mo(CO)2]: Modified Compounds and Structure of a
 Previously Unrecognized Intermediate
;
_journal_issue 12
_journal_name_full Organometallics
_journal_page_first 3502
_journal_paper_doi 10.1021/om400305z
_journal_volume 32
_journal_year 2013
_chemical_formula_moiety 'C8 H5 Cl Mo O3'
_chemical_formula_sum 'C8 H5 Cl Mo O3'
_chemical_formula_weight 280.51
_space_group_IT_number 14
_space_group_name_Hall '-P 2ybc'
_space_group_name_H-M_alt 'P 1 21/c 1'
_symmetry_cell_setting monoclinic
_symmetry_space_group_name_Hall '-P 2ybc'
_symmetry_space_group_name_H-M 'P 1 21/c 1'
_atom_sites_solution_hydrogens geom
_atom_sites_solution_primary direct
_atom_sites_solution_secondary difmap
_audit_creation_method SHELXL-97
_cell_angle_alpha 90
_cell_angle_beta 109.471(4)
_cell_angle_gamma 90
_cell_formula_units_Z 4
_cell_length_a 6.5640(3)
_cell_length_b 11.8450(6)
_cell_length_c 13.0911(5)
_cell_measurement_reflns_used 10098
_cell_measurement_temperature 150(1)
_cell_measurement_theta_max 28.5
_cell_measurement_theta_min 1
_cell_volume 959.63(8)
_computing_cell_refinement 'COLLECT and DENZO'
_computing_data_collection 'COLLECT (Hooft, 1998) and DENZO (Otwinowski & Minor, 1997)'
_computing_data_reduction 'COLLECT and DENZO'
_computing_molecular_graphics 'PLATON (Spek, 2003)'
_computing_publication_material 'SHELXL-97 (Sheldrick, 2008)'
_computing_structure_refinement 'SHELXL-97 (Sheldrick, 1997)'
_computing_structure_solution 'SIR92 (Altomare et al., 1994)'
_diffrn_ambient_temperature 150(1)
_diffrn_detector_area_resol_mean 9.091
_diffrn_measured_fraction_theta_full 0.995
_diffrn_measured_fraction_theta_max 0.995
_diffrn_measurement_device_type 'Bruker Nonius KappaCCD area detector'
_diffrn_measurement_method '\f and \w scans to fill the Ewald sphere'
_diffrn_radiation_monochromator graphite
_diffrn_radiation_source 'fine-focus sealed tube'
_diffrn_radiation_type MoK\a
_diffrn_radiation_wavelength 0.71073
_diffrn_reflns_av_R_equivalents 0.0975
_diffrn_reflns_av_sigmaI/netI 0.0567
_diffrn_reflns_limit_h_max 8
_diffrn_reflns_limit_h_min -8
_diffrn_reflns_limit_k_max 15
_diffrn_reflns_limit_k_min -15
_diffrn_reflns_limit_l_max 17
_diffrn_reflns_limit_l_min -17
_diffrn_reflns_number 10089
_diffrn_reflns_theta_full 28.50
_diffrn_reflns_theta_max 28.50
_diffrn_reflns_theta_min 2.38
_diffrn_standards_number 0
_exptl_absorpt_coefficient_mu 1.613
_exptl_absorpt_correction_T_max 0.798
_exptl_absorpt_correction_T_min 0.711
_exptl_absorpt_correction_type integration
_exptl_absorpt_process_details
;
Gaussian integration (Coppens, 1970)
;
_exptl_crystal_colour orange
_exptl_crystal_density_diffrn 1.942
_exptl_crystal_density_method 'not measured'
_exptl_crystal_description block
_exptl_crystal_F_000 544
_exptl_crystal_size_max 0.28
_exptl_crystal_size_mid 0.24
_exptl_crystal_size_min 0.20
_refine_diff_density_max 0.729
_refine_diff_density_min -0.849
_refine_diff_density_rms 0.114
_refine_ls_extinction_method none
_refine_ls_goodness_of_fit_ref 1.108
_refine_ls_hydrogen_treatment constr
_refine_ls_matrix_type full
_refine_ls_number_parameters 118
_refine_ls_number_reflns 2415
_refine_ls_number_restraints 0
_refine_ls_restrained_S_all 1.108
_refine_ls_R_factor_all 0.0565
_refine_ls_R_factor_gt 0.0409
_refine_ls_shift/su_max 0.001
_refine_ls_shift/su_mean 0.000
_refine_ls_structure_factor_coef Fsqd
_refine_ls_weighting_details 'calc w=1/[\s^2^(Fo^2^)+(0.0145P)^2^+2.1091P] where P=(Fo^2^+2Fc^2^)/3'
_refine_ls_weighting_scheme calc
_refine_ls_wR_factor_gt 0.0880
_refine_ls_wR_factor_ref 0.1011
_reflns_number_gt 1935
_reflns_number_total 2415
_reflns_threshold_expression >2sigma(I)
_cod_data_source_file om400305z_si_002.cif
_cod_data_source_block 11
_cod_original_sg_symbol_H-M 'P 21/c'
_cod_database_code 4089506

loop_
_symmetry_equiv_pos_as_xyz
'x, y, z'
'-x, y+1/2, -z+1/2'
'-x, -y, -z'
'x, -y-1/2, z-1/2'

loop_
_atom_site_label
_atom_site_type_symbol
_atom_site_fract_x
_atom_site_fract_y
_atom_site_fract_z
_atom_site_U_iso_or_equiv
_atom_site_adp_type
_atom_site_occupancy
_atom_site_symmetry_multiplicity
_atom_site_calc_flag
_atom_site_refinement_flags
Mo1 Mo 0.65477(6) 0.20998(3) 0.24778(3) 0.03881(13) Uani 1 1 d .
Cl1 Cl 0.3460(2) 0.32675(12) 0.25955(13) 0.0704(4) Uani 1 1 d .
C2 C 0.7274(11) 0.2819(4) 0.0969(5) 0.0644(16) Uani 1 1 d .
H2 H 0.7870 0.3530 0.0958 0.077 Uiso 1 1 d R
C6 C 0.5095(8) 0.1053(4) 0.3221(4) 0.0545(12) Uani 1 1 d .
O2 O 1.0349(8) 0.0826(5) 0.4166(4) 0.1002(16) Uani 1 1 d .
C7 C 0.8979(9) 0.1300(5) 0.3540(5) 0.0640(14) Uani 1 1 d .
C4 C 0.4856(10) 0.1403(6) 0.0751(4) 0.0697(16) Uani 1 1 d .
H4 H 0.3555 0.1014 0.0584 0.084 Uiso 1 1 d R
C5 C 0.6918(11) 0.0942(4) 0.1168(5) 0.0662(16) Uani 1 1 d .
H5 H 0.7237 0.0182 0.1319 0.079 Uiso 1 1 d R
C8 C 0.8077(9) 0.3357(5) 0.3454(4) 0.0575(13) Uani 1 1 d .
O3 O 0.8968(8) 0.4089(4) 0.3979(4) 0.0918(15) Uani 1 1 d .
O1 O 0.4257(8) 0.0438(3) 0.3611(4) 0.0879(15) Uani 1 1 d .
C1 C 0.8441(9) 0.1821(5) 0.1320(4) 0.0606(14) Uani 1 1 d .
H1 H 0.9936 0.1752 0.1602 0.073 Uiso 1 1 d R
C3 C 0.5112(11) 0.2566(6) 0.0631(4) 0.0710(16) Uani 1 1 d .
H3 H 0.3993 0.3083 0.0373 0.085 Uiso 1 1 d R

loop_
_atom_site_aniso_label
_atom_site_aniso_U_11
_atom_site_aniso_U_22
_atom_site_aniso_U_33
_atom_site_aniso_U_23
_atom_site_aniso_U_13
_atom_site_aniso_U_12
Mo1 0.0435(2) 0.0340(2) 0.0404(2) -0.00528(15) 0.01592(18) -0.00446(15)
Cl1 0.0652(9) 0.0546(7) 0.0984(12) -0.0104(7) 0.0368(9) 0.0095(6)
C2 0.101(5) 0.051(3) 0.052(3) -0.004(2) 0.041(3) -0.011(3)
C6 0.062(3) 0.044(3) 0.066(3) -0.011(2) 0.032(3) -0.005(2)
O2 0.076(3) 0.128(4) 0.090(3) 0.040(3) 0.019(3) 0.024(3)
C7 0.058(3) 0.075(4) 0.064(3) 0.012(3) 0.026(3) 0.007(3)
C4 0.072(4) 0.089(4) 0.042(3) -0.021(3) 0.012(3) -0.025(3)
C5 0.109(5) 0.041(3) 0.061(3) -0.009(2) 0.044(3) 0.002(3)
C8 0.060(3) 0.066(3) 0.046(3) -0.013(3) 0.017(2) -0.018(3)
O3 0.108(4) 0.087(3) 0.083(3) -0.039(3) 0.037(3) -0.050(3)
O1 0.120(4) 0.057(2) 0.121(4) -0.010(2) 0.086(3) -0.022(2)
C1 0.063(3) 0.074(4) 0.055(3) -0.007(3) 0.033(3) 0.000(3)
C3 0.091(5) 0.079(4) 0.039(3) 0.007(3) 0.017(3) 0.021(4)

loop_
_atom_type_symbol
_atom_type_description
_atom_type_scat_dispersion_real
_atom_type_scat_dispersion_imag
_atom_type_scat_source
C C 0.0033 0.0016 'International Tables Vol C Tables 4.2.6.8 and 6.1.1.4'
H H 0.0000 0.0000 'International Tables Vol C Tables 4.2.6.8 and 6.1.1.4'
O O 0.0106 0.0060 'International Tables Vol C Tables 4.2.6.8 and 6.1.1.4'
Cl Cl 0.1484 0.1585 'International Tables Vol C Tables 4.2.6.8 and 6.1.1.4'
Mo Mo -1.6832 0.6857 'International Tables Vol C Tables 4.2.6.8 and 6.1.1.4'

loop_
_exptl_crystal_face_index_h
_exptl_crystal_face_index_k
_exptl_crystal_face_index_l
_exptl_crystal_face_perp_dist
0 -1 0 0.064
0 1 0 0.141
-1 0 0 0.108
1 0 0 0.070
0 0 1 0.070
0 0 -1 0.099
-1 1 0 0.113

loop_
_geom_angle_atom_site_label_1
_geom_angle_atom_site_label_2
_geom_angle_atom_site_label_3
_geom_angle
C7 Mo1 C8 78.0(2)
C7 Mo1 C6 76.4(2)
C8 Mo1 C6 111.7(2)
C7 Mo1 C5 88.7(2)
C8 Mo1 C5 140.8(2)
C6 Mo1 C5 100.4(2)
C7 Mo1 C1 84.7(2)
C8 Mo1 C1 105.3(2)
C6 Mo1 C1 133.3(2)
C5 Mo1 C1 36.10(19)
C7 Mo1 C4 122.0(2)
C8 Mo1 C4 149.9(2)
C6 Mo1 C4 95.9(2)
C5 Mo1 C4 35.3(2)
C1 Mo1 C4 59.3(2)
C7 Mo1 C2 115.1(2)
C8 Mo1 C2 93.9(2)
C6 Mo1 C2 154.0(2)
C5 Mo1 C2 58.66(18)
C1 Mo1 C2 35.2(2)
C4 Mo1 C2 58.1(2)
C7 Mo1 C3 142.2(2)
C8 Mo1 C3 115.2(2)
C6 Mo1 C3 123.6(2)
C5 Mo1 C3 58.1(2)
C1 Mo1 C3 58.1(2)
C4 Mo1 C3 35.0(2)
C2 Mo1 C3 34.0(2)
C7 Mo1 Cl1 134.71(17)
C8 Mo1 Cl1 78.07(17)
C6 Mo1 Cl1 77.61(14)
C5 Mo1 Cl1 132.34(18)
C1 Mo1 Cl1 138.86(16)
C4 Mo1 Cl1 97.03(17)
C2 Mo1 Cl1 104.35(16)
C3 Mo1 Cl1 83.00(16)
C3 C2 C1 108.3(5)
C3 C2 Mo1 73.3(3)
C1 C2 Mo1 70.0(3)
C3 C2 H2 126.0
C1 C2 H2 125.6
Mo1 C2 H2 123.1
O1 C6 Mo1 177.7(5)
O2 C7 Mo1 178.3(5)
C5 C4 C3 107.0(5)
C5 C4 Mo1 70.7(3)
C3 C4 Mo1 73.9(3)
C5 C4 H4 126.4
C3 C4 H4 126.6
Mo1 C4 H4 120.8
C4 C5 C1 108.4(5)
C4 C5 Mo1 74.0(3)
C1 C5 Mo1 72.4(3)
C4 C5 H5 125.7
C1 C5 H5 125.8
Mo1 C5 H5 119.8
O3 C8 Mo1 177.4(5)
C2 C1 C5 107.1(5)
C2 C1 Mo1 74.7(3)
C5 C1 Mo1 71.6(3)
C2 C1 H1 126.4
C5 C1 H1 126.6
Mo1 C1 H1 119.1
C2 C3 C4 109.2(5)
C2 C3 Mo1 72.7(3)
C4 C3 Mo1 71.1(3)
C2 C3 H3 125.4
C4 C3 H3 125.3
Mo1 C3 H3 121.8

loop_
_geom_bond_atom_site_label_1
_geom_bond_atom_site_label_2
_geom_bond_distance
Mo1 C7 1.975(6)
Mo1 C8 2.001(5)
Mo1 C6 2.002(5)
Mo1 C5 2.271(5)
Mo1 C1 2.281(5)
Mo1 C4 2.313(5)
Mo1 C2 2.342(5)
Mo1 C3 2.349(5)
Mo1 Cl1 2.5007(13)
C2 C3 1.372(8)
C2 C1 1.401(8)
C2 H2 0.9300
C6 O1 1.132(6)
O2 C7 1.141(6)
C4 C5 1.392(8)
C4 C3 1.402(9)
C4 H4 0.9300
C5 C1 1.410(8)
C5 H5 0.9300
C8 O3 1.139(6)
C1 H1 0.9300
C3 H3 0.9300
